data_2221736
loop_
_publ_author_name
'Huang, Kun'
'Huang, Feng'
'Qin, Da-Bin'

_publ_section_title
;
 <i>N</i>-(2-Aminophenyl)-2-anilinobenzamide
;
_journal_coeditor_code IM2107
_journal_issue 5
_journal_name_full 'Acta Crystallographica Section E'
_journal_page_first o1108
_journal_paper_doi 10.1107/S1600536809013014
_journal_volume 65
_journal_year 2009
_chemical_formula_iupac 'C19 H17 N3 O'
_chemical_formula_moiety 'C19 H17 N3 O'
_chemical_formula_sum 'C19 H17 N3 O'
_chemical_formula_weight 303.36
_chemical_name_systematic
;
<i>N</i>-(2-Aminophenyl)-2-anilinobenzamide
;
_space_group_IT_number 9
_symmetry_cell_setting monoclinic
_symmetry_space_group_name_Hall 'C -2yc'
_symmetry_space_group_name_H-M 'C 1 c 1'
_atom_sites_solution_hydrogens geom
_atom_sites_solution_primary direct
_atom_sites_solution_secondary difmap
_audit_creation_method SHELXL-97
_cell_angle_alpha 90.00
_cell_angle_beta 103.398(7)
_cell_angle_gamma 90.00
_cell_formula_units_Z 4
_cell_length_a 6.707(3)
_cell_length_b 25.950(10)
_cell_length_c 9.480(5)
_cell_measurement_reflns_used 2858
_cell_measurement_temperature 93(2)
_cell_measurement_theta_max 27.54
_cell_measurement_theta_min 3.14
_cell_volume 1605.1(13)
_computing_cell_refinement 'RAPID-AUTO (Rigaku/MSC, 2004)'
_computing_data_collection 'RAPID-AUTO (Rigaku/MSC, 2004)'
_computing_data_reduction 'RAPID-AUTO (Rigaku/MSC, 2004)'
_computing_molecular_graphics 'SHELXTL (Sheldrick, 2008)'
_computing_publication_material 'SHELXTL (Sheldrick, 2008)'
_computing_structure_refinement 'SHELXL97 (Sheldrick, 2008)'
_computing_structure_solution 'SHELXS97 (Sheldrick, 2008)'
_diffrn_ambient_temperature 93(2)
_diffrn_measured_fraction_theta_full 0.992
_diffrn_measured_fraction_theta_max 0.992
_diffrn_measurement_device_type 'Rigaku Spider'
_diffrn_measurement_method \w
_diffrn_radiation_monochromator graphite
_diffrn_radiation_source 'Rotating Anode'
_diffrn_radiation_type MoK\a
_diffrn_radiation_wavelength 0.71073
_diffrn_reflns_av_R_equivalents 0.0291
_diffrn_reflns_av_sigmaI/netI 0.0344
_diffrn_reflns_limit_h_max 8
_diffrn_reflns_limit_h_min -8
_diffrn_reflns_limit_k_max 31
_diffrn_reflns_limit_k_min -33
_diffrn_reflns_limit_l_max 12
_diffrn_reflns_limit_l_min -12
_diffrn_reflns_number 6515
_diffrn_reflns_theta_full 27.54
_diffrn_reflns_theta_max 27.54
_diffrn_reflns_theta_min 3.14
_diffrn_standards_decay_% 0
_diffrn_standards_interval_count 0
_diffrn_standards_interval_time 0
_diffrn_standards_number 0
_exptl_absorpt_coefficient_mu 0.080
_exptl_absorpt_correction_type none
_exptl_crystal_colour Colorless
_exptl_crystal_density_diffrn 1.255
_exptl_crystal_density_method 'not measured'
_exptl_crystal_description Platelet
_exptl_crystal_F_000 640
_exptl_crystal_size_max 0.40
_exptl_crystal_size_mid 0.27
_exptl_crystal_size_min 0.10
_refine_diff_density_max 0.140
_refine_diff_density_min -0.152
_refine_ls_extinction_method none
_refine_ls_goodness_of_fit_ref 1.001
_refine_ls_hydrogen_treatment mixed
_refine_ls_matrix_type full
_refine_ls_number_parameters 224
_refine_ls_number_reflns 1844
_refine_ls_number_restraints 2
_refine_ls_restrained_S_all 1.001
_refine_ls_R_factor_all 0.0387
_refine_ls_R_factor_gt 0.0348
_refine_ls_shift/su_max 0.000
_refine_ls_shift/su_mean 0.000
_refine_ls_structure_factor_coef Fsqd
_refine_ls_weighting_details 'calc w=1/[\s^2^(Fo^2^)+(0.0376P)^2^] where P=(Fo^2^+2Fc^2^)/3'
_refine_ls_weighting_scheme calc
_refine_ls_wR_factor_gt 0.0696
_refine_ls_wR_factor_ref 0.0720
_reflns_number_gt 1695
_reflns_number_total 1844
_reflns_threshold_expression I>2\s(I)
_cod_data_source_file im2107.cif
_cod_data_source_block I
_cod_depositor_comments
;
The following automatic conversions were performed:
'_symmetry_cell_setting' value 'Monoclinic' changed to 'monoclinic'
according to '/home/saulius/struct/CIF-dictionaries/cif_core.dic'
dictionary named 'cif_core.dic' version 2.4.1 from 2010-06-29.

Automatic conversion script
Id: cif_fix_enum 1527 2010-12-29 10:47:43Z saulius 

The following automatic conversions were performed:

'_symmetry_cell_setting' value 'Monoclinic' changed to 'monoclinic'
according to /home/saulius/struct/CIF-dictionaries/cif_core.dic
dictionary named 'cif_core.dic' version 2.4.1 from 2010-06-29.

Automatic conversion script
Id: cif_fix_values 1715 2011-07-08 13:25:40Z adriana 
;
_cod_original_cell_volume 1605.0(14)
_cod_original_sg_symbol_H-M 'C c'
_cod_database_code 2221736
_cod_database_fobs_code 2221736

loop_
_symmetry_equiv_pos_as_xyz
'x, y, z'
'x, -y, z+1/2'
'x+1/2, y+1/2, z'
'x+1/2, -y+1/2, z+1/2'

loop_
_atom_site_type_symbol
_atom_site_label
_atom_site_fract_x
_atom_site_fract_y
_atom_site_fract_z
_atom_site_U_iso_or_equiv
_atom_site_adp_type
_atom_site_calc_flag
_atom_site_refinement_flags
_atom_site_occupancy
_atom_site_disorder_assembly
_atom_site_disorder_group
O O1 0.4009(2) 0.47225(5) 0.56166(13) 0.0295(3) Uani d . 1 . .
N N2 0.3896(2) 0.51617(6) 0.35407(16) 0.0257(3) Uani d . 1 . .
N N1 0.4426(3) 0.36962(7) 0.52152(19) 0.0368(4) Uani d . 1 . .
N N3 0.0087(3) 0.53595(9) 0.16236(19) 0.0418(5) Uani d . 1 . .
H H3A 0.106(4) 0.5228(9) 0.121(3) 0.053(7) Uiso d . 1 . .
H H3B -0.103(4) 0.5495(10) 0.097(3) 0.063(8) Uiso d . 1 . .
C C1 0.3021(4) 0.28921(8) 0.3998(2) 0.0435(6) Uani d . 1 . .
H H1 0.3647 0.2955 0.3212 0.052 Uiso calc R 1 . .
C C2 0.1803(4) 0.24613(9) 0.3980(3) 0.0600(7) Uani d . 1 . .
H H2 0.1605 0.2230 0.3183 0.072 Uiso calc R 1 . .
C C3 0.0878(5) 0.23638(10) 0.5100(4) 0.0725(9) Uani d . 1 . .
H H3 0.0028 0.2070 0.5080 0.087 Uiso calc R 1 . .
C C4 0.1209(5) 0.27031(10) 0.6262(4) 0.0674(8) Uani d . 1 . .
H H4 0.0588 0.2638 0.7049 0.081 Uiso calc R 1 . .
C C5 0.2422(4) 0.31325(9) 0.6295(3) 0.0470(6) Uani d . 1 . .
H H5 0.2633 0.3360 0.7100 0.056 Uiso calc R 1 . .
C C6 0.3335(3) 0.32336(8) 0.5156(2) 0.0366(5) Uani d . 1 . .
C C7 0.5729(3) 0.38514(8) 0.4348(2) 0.0326(5) Uani d . 1 . .
C C8 0.7016(3) 0.34982(9) 0.3887(2) 0.0425(5) Uani d . 1 . .
H H8 0.6954 0.3144 0.4127 0.051 Uiso calc R 1 . .
C C9 0.8377(4) 0.36594(10) 0.3087(2) 0.0475(6) Uani d . 1 . .
H H9 0.9231 0.3413 0.2773 0.057 Uiso calc R 1 . .
C C10 0.8519(3) 0.41732(10) 0.2733(2) 0.0429(6) Uani d . 1 . .
H H10 0.9467 0.4281 0.2187 0.052 Uiso calc R 1 . .
C C11 0.7264(3) 0.45261(9) 0.3184(2) 0.0331(5) Uani d . 1 . .
H H11 0.7366 0.4880 0.2952 0.040 Uiso calc R 1 . .
C C12 0.5841(3) 0.43752(8) 0.39754(18) 0.0271(4) Uani d . 1 . .
C C13 0.4524(3) 0.47661(7) 0.44460(18) 0.0245(4) Uani d . 1 . .
C C14 0.2603(3) 0.55640(7) 0.38352(19) 0.0272(4) Uani d . 1 . .
C C15 0.3209(3) 0.58570(8) 0.5089(2) 0.0324(4) Uani d . 1 . .
H H15 0.4505 0.5797 0.5728 0.039 Uiso calc R 1 . .
C C16 0.1931(4) 0.62359(9) 0.5410(2) 0.0420(5) Uani d . 1 . .
H H16 0.2341 0.6435 0.6269 0.050 Uiso calc R 1 . .
C C17 0.0059(4) 0.63226(10) 0.4473(2) 0.0492(6) Uani d . 1 . .
H H17 -0.0831 0.6579 0.4697 0.059 Uiso calc R 1 . .
C C18 -0.0532(4) 0.60405(10) 0.3216(2) 0.0468(6) Uani d . 1 . .
H H18 -0.1821 0.6108 0.2577 0.056 Uiso calc R 1 . .
C C19 0.0727(3) 0.56574(8) 0.2863(2) 0.0339(5) Uani d . 1 . .
H H1N 0.400(4) 0.3966(10) 0.563(3) 0.053(7) Uiso d . 1 . .
H H2N 0.414(3) 0.5148(7) 0.269(2) 0.030(5) Uiso d . 1 . .

loop_
_atom_site_aniso_label
_atom_site_aniso_U_11
_atom_site_aniso_U_22
_atom_site_aniso_U_33
_atom_site_aniso_U_12
_atom_site_aniso_U_13
_atom_site_aniso_U_23
O1 0.0355(7) 0.0417(8) 0.0137(6) -0.0010(6) 0.0106(5) -0.0004(5)
N2 0.0232(8) 0.0413(9) 0.0144(7) 0.0023(7) 0.0076(6) 0.0006(7)
N1 0.0459(11) 0.0375(10) 0.0305(9) -0.0001(8) 0.0162(8) -0.0020(8)
N3 0.0251(9) 0.0777(15) 0.0209(9) 0.0039(9) 0.0022(8) -0.0025(9)
C1 0.0528(14) 0.0313(11) 0.0418(13) 0.0092(10) 0.0019(11) 0.0049(10)
C2 0.0694(18) 0.0288(12) 0.0729(18) 0.0060(11) -0.0017(16) 0.0033(12)
C3 0.078(2) 0.0320(14) 0.107(3) -0.0012(13) 0.0214(19) 0.0199(16)
C4 0.084(2) 0.0450(15) 0.081(2) 0.0042(14) 0.0353(17) 0.0261(15)
C5 0.0580(15) 0.0393(12) 0.0475(14) 0.0108(11) 0.0199(12) 0.0167(11)
C6 0.0423(13) 0.0324(11) 0.0330(11) 0.0081(9) 0.0043(9) 0.0101(9)
C7 0.0315(11) 0.0456(13) 0.0207(10) 0.0045(9) 0.0058(8) -0.0018(9)
C8 0.0457(13) 0.0486(13) 0.0325(12) 0.0126(10) 0.0076(10) -0.0025(10)
C9 0.0411(13) 0.0673(17) 0.0364(13) 0.0193(12) 0.0137(11) -0.0061(11)
C10 0.0275(11) 0.0734(17) 0.0294(12) 0.0091(10) 0.0098(9) -0.0053(11)
C11 0.0226(9) 0.0560(13) 0.0207(10) 0.0036(9) 0.0050(8) -0.0017(9)
C12 0.0239(9) 0.0413(11) 0.0151(9) 0.0032(8) 0.0025(7) -0.0017(8)
C13 0.0198(9) 0.0383(11) 0.0153(9) -0.0034(8) 0.0037(7) -0.0020(8)
C14 0.0263(10) 0.0371(10) 0.0193(9) 0.0006(8) 0.0079(8) 0.0041(8)
C15 0.0366(11) 0.0403(11) 0.0211(10) -0.0017(9) 0.0082(8) 0.0019(9)
C16 0.0592(15) 0.0385(12) 0.0340(11) 0.0015(10) 0.0225(11) 0.0003(10)
C17 0.0615(16) 0.0546(15) 0.0392(14) 0.0227(12) 0.0274(13) 0.0120(11)
C18 0.0390(13) 0.0721(16) 0.0319(12) 0.0204(12) 0.0132(10) 0.0145(11)
C19 0.0287(11) 0.0548(13) 0.0196(9) 0.0035(9) 0.0085(8) 0.0064(9)

loop_
_atom_type_symbol
_atom_type_description
_atom_type_scat_dispersion_real
_atom_type_scat_dispersion_imag
_atom_type_scat_source
C C 0.0033 0.0000 'International Tables Vol C Tables 4.2.6.8 and 6.1.1.4'
H H 0.0000 0.0000 'International Tables Vol C Tables 4.2.6.8 and 6.1.1.4'
N N 0.0061 0.0000 'International Tables Vol C Tables 4.2.6.8 and 6.1.1.4'
O O 0.0106 0.0000 'International Tables Vol C Tables 4.2.6.8 and 6.1.1.4'

loop_
_geom_angle_atom_site_label_1
_geom_angle_atom_site_label_2
_geom_angle_atom_site_label_3
_geom_angle_site_symmetry_1
_geom_angle_site_symmetry_3
_geom_angle
_geom_angle_publ_flag
C13 N2 C14 . . 123.37(15) ?
C13 N2 H2N . . 118.0(13) ?
C14 N2 H2N . . 118.0(13) ?
C7 N1 C6 . . 128.24(19) ?
C7 N1 H1N . . 110.2(17) ?
C6 N1 H1N . . 118.5(17) ?
C19 N3 H3A . . 117.9(16) ?
C19 N3 H3B . . 113.5(16) ?
H3A N3 H3B . . 114(2) ?
C2 C1 C6 . . 120.4(2) ?
C2 C1 H1 . . 119.8 ?
C6 C1 H1 . . 119.8 ?
C3 C2 C1 . . 120.8(3) ?
C3 C2 H2 . . 119.6 ?
C1 C2 H2 . . 119.6 ?
C2 C3 C4 . . 118.7(3) ?
C2 C3 H3 . . 120.7 ?
C4 C3 H3 . . 120.7 ?
C5 C4 C3 . . 121.1(3) ?
C5 C4 H4 . . 119.4 ?
C3 C4 H4 . . 119.4 ?
C4 C5 C6 . . 120.1(3) ?
C4 C5 H5 . . 119.9 ?
C6 C5 H5 . . 119.9 ?
C5 C6 C1 . . 118.9(2) ?
C5 C6 N1 . . 116.9(2) ?
C1 C6 N1 . . 124.09(19) ?
N1 C7 C8 . . 120.88(19) ?
N1 C7 C12 . . 120.29(18) ?
C8 C7 C12 . . 118.77(19) ?
C9 C8 C7 . . 120.6(2) ?
C9 C8 H8 . . 119.7 ?
C7 C8 H8 . . 119.7 ?
C8 C9 C10 . . 121.1(2) ?
C8 C9 H9 . . 119.4 ?
C10 C9 H9 . . 119.4 ?
C11 C10 C9 . . 119.0(2) ?
C11 C10 H10 . . 120.5 ?
C9 C10 H10 . . 120.5 ?
C10 C11 C12 . . 121.5(2) ?
C10 C11 H11 . . 119.3 ?
C12 C11 H11 . . 119.3 ?
C11 C12 C7 . . 119.10(18) ?
C11 C12 C13 . . 119.91(18) ?
C7 C12 C13 . . 120.96(17) ?
O1 C13 N2 . . 122.03(17) ?
O1 C13 C12 . . 121.07(17) ?
N2 C13 C12 . . 116.89(15) ?
C15 C14 C19 . . 120.58(18) ?
C15 C14 N2 . . 119.84(17) ?
C19 C14 N2 . . 119.57(17) ?
C16 C15 C14 . . 120.2(2) ?
C16 C15 H15 . . 119.9 ?
C14 C15 H15 . . 119.9 ?
C17 C16 C15 . . 119.5(2) ?
C17 C16 H16 . . 120.2 ?
C15 C16 H16 . . 120.2 ?
C18 C17 C16 . . 120.5(2) ?
C18 C17 H17 . . 119.8 ?
C16 C17 H17 . . 119.8 ?
C17 C18 C19 . . 121.2(2) ?
C17 C18 H18 . . 119.4 ?
C19 C18 H18 . . 119.4 ?
N3 C19 C18 . . 120.96(19) ?
N3 C19 C14 . . 121.04(19) ?
C18 C19 C14 . . 117.92(19) ?

loop_
_geom_bond_atom_site_label_1
_geom_bond_atom_site_label_2
_geom_bond_site_symmetry_2
_geom_bond_distance
_geom_bond_publ_flag
O1 C13 . 1.241(2) ?
N2 C13 . 1.342(2) ?
N2 C14 . 1.425(2) ?
N2 H2N . 0.86(2) ?
N1 C7 . 1.391(3) ?
N1 C6 . 1.400(3) ?
N1 H1N . 0.88(3) ?
N3 C19 . 1.389(3) ?
N3 H3A . 0.90(3) ?
N3 H3B . 0.93(3) ?
C1 C2 . 1.382(4) ?
C1 C6 . 1.389(3) ?
C1 H1 . 0.9500 ?
C2 C3 . 1.372(4) ?
C2 H2 . 0.9500 ?
C3 C4 . 1.387(4) ?
C3 H3 . 0.9500 ?
C4 C5 . 1.376(4) ?
C4 H4 . 0.9500 ?
C5 C6 . 1.383(3) ?
C5 H5 . 0.9500 ?
C7 C8 . 1.397(3) ?
C7 C12 . 1.411(3) ?
C8 C9 . 1.380(3) ?
C8 H8 . 0.9500 ?
C9 C10 . 1.384(4) ?
C9 H9 . 0.9500 ?
C10 C11 . 1.377(3) ?
C10 H10 . 0.9500 ?
C11 C12 . 1.400(3) ?
C11 H11 . 0.9500 ?
C12 C13 . 1.480(2) ?
C14 C15 . 1.390(3) ?
C14 C19 . 1.398(3) ?
C15 C16 . 1.384(3) ?
C15 H15 . 0.9500 ?
C16 C17 . 1.378(3) ?
C16 H16 . 0.9500 ?
C17 C18 . 1.376(4) ?
C17 H17 . 0.9500 ?
C18 C19 . 1.394(3) ?
C18 H18 . 0.9500 ?

loop_
_geom_hbond_atom_site_label_D
_geom_hbond_atom_site_label_H
_geom_hbond_atom_site_label_A
_geom_hbond_site_symmetry_A
_geom_hbond_distance_DH
_geom_hbond_distance_HA
_geom_hbond_distance_DA
_geom_hbond_angle_DHA
N1 H1N O1 . 0.88(3) 1.96(3) 2.714(3) 142(2)

loop_
_geom_torsion_atom_site_label_1
_geom_torsion_atom_site_label_2
_geom_torsion_atom_site_label_3
_geom_torsion_atom_site_label_4
_geom_torsion_site_symmetry_1
_geom_torsion_site_symmetry_2
_geom_torsion_site_symmetry_3
_geom_torsion_site_symmetry_4
_geom_torsion
_geom_torsion_publ_flag
C6 C1 C2 C3 . . . . 0.2(4) ?
C1 C2 C3 C4 . . . . -0.8(4) ?
C2 C3 C4 C5 . . . . 0.6(4) ?
C3 C4 C5 C6 . . . . 0.1(4) ?
C4 C5 C6 C1 . . . . -0.7(4) ?
C4 C5 C6 N1 . . . . 175.5(2) ?
C2 C1 C6 C5 . . . . 0.5(3) ?
C2 C1 C6 N1 . . . . -175.4(2) ?
C7 N1 C6 C5 . . . . 169.1(2) ?
C7 N1 C6 C1 . . . . -14.9(3) ?
C6 N1 C7 C8 . . . . -37.1(3) ?
C6 N1 C7 C12 . . . . 145.9(2) ?
N1 C7 C8 C9 . . . . -176.8(2) ?
C12 C7 C8 C9 . . . . 0.2(3) ?
C7 C8 C9 C10 . . . . 0.7(3) ?
C8 C9 C10 C11 . . . . -0.5(3) ?
C9 C10 C11 C12 . . . . -0.7(3) ?
C10 C11 C12 C7 . . . . 1.6(3) ?
C10 C11 C12 C13 . . . . 179.76(18) ?
N1 C7 C12 C11 . . . . 175.75(17) ?
C8 C7 C12 C11 . . . . -1.3(3) ?
N1 C7 C12 C13 . . . . -2.4(3) ?
C8 C7 C12 C13 . . . . -179.51(17) ?
C14 N2 C13 O1 . . . . 0.2(3) ?
C14 N2 C13 C12 . . . . 179.19(17) ?
C11 C12 C13 O1 . . . . -145.63(18) ?
C7 C12 C13 O1 . . . . 32.5(3) ?
C11 C12 C13 N2 . . . . 35.3(2) ?
C7 C12 C13 N2 . . . . -146.50(18) ?
C13 N2 C14 C15 . . . . 57.6(2) ?
C13 N2 C14 C19 . . . . -121.91(19) ?
C19 C14 C15 C16 . . . . 1.8(3) ?
N2 C14 C15 C16 . . . . -177.67(18) ?
C14 C15 C16 C17 . . . . -0.4(3) ?
C15 C16 C17 C18 . . . . -0.9(3) ?
C16 C17 C18 C19 . . . . 0.7(3) ?
C17 C18 C19 N3 . . . . 177.3(2) ?
C17 C18 C19 C14 . . . . 0.7(3) ?
C15 C14 C19 N3 . . . . -178.58(18) ?
N2 C14 C19 N3 . . . . 0.9(3) ?
C15 C14 C19 C18 . . . . -2.0(3) ?
N2 C14 C19 C18 . . . . 177.54(18) ?

loop_
_cod_related_entry_id
_cod_related_entry_database
_cod_related_entry_code
1 ChemSpider 24742143
